data_4315072
loop_
_publ_author_name
'Andrea M. Corrente'
'Tristram Chivers'

_publ_contact_author_address
;
Department of Chemistry
University of Calgary, Calgary, Alberta 
T2N 1N4, Canada
;
_publ_contact_author_name 'Prof. T. Chivers'
_publ_section_title
;
 Lanthanide Complexes of Boraamidinate Ligands: Synthesis and X-ray
 Structures of {[Li(THF)4][bamLnCl2(THF)]}2 (bam= [PhB(NDipp)2]2-; Ln = Y,
 Pr, Nd, Sm, Ho, Er, Yb) and {bamLnCl(THF)2}2 (Ln = Y, Sm)
;
_journal_name_full 'Inorganic Chemistry'
_journal_page_first 2457
_journal_page_last 2463
_journal_paper_doi 10.1021/ic9023184
_journal_volume 49
_journal_year 2010
_chemical_formula_moiety 'C38 H55 B Cl N2 O2 Sm'
_chemical_formula_sum 'C38 H55 B Cl N2 O2 Sm'
_chemical_formula_weight 768.45
_chemical_name_systematic
; 
 ? 
;
_space_group_IT_number 14
_symmetry_cell_setting monoclinic
_symmetry_space_group_name_Hall '-P 2yn'
_symmetry_space_group_name_H-M 'P 1 21/n 1'
_atom_sites_solution_hydrogens geom
_atom_sites_solution_primary direct
_atom_sites_solution_secondary difmap
_audit_creation_method SHELXL-97
_cell_angle_alpha 90.00
_cell_angle_beta 94.06(3)
_cell_angle_gamma 90.00
_cell_formula_units_Z 4
_cell_length_a 13.825(3)
_cell_length_b 15.955(3)
_cell_length_c 18.451(4)
_cell_measurement_reflns_used 54928
_cell_measurement_temperature 173(2)
_cell_measurement_theta_max 25.03
_cell_measurement_theta_min 2.56
_cell_volume 4059.7(15)
_computing_cell_refinement 'Nonius DENZO'
_computing_data_collection 'Nonius COLLECT'
_computing_data_reduction 'Nonius DENZO'
_computing_molecular_graphics 'Bruker SHELXTL'
_computing_publication_material 'Bruker SHELXTL'
_computing_structure_refinement 'SHELXL-97 (Sheldrick, 1997)'
_computing_structure_solution 'SHELXS-97 (Sheldrick, 1990)'
_diffrn_ambient_temperature 173(2)
_diffrn_measured_fraction_theta_full 0.998
_diffrn_measured_fraction_theta_max 0.998
_diffrn_measurement_device_type 'Bruker P4'
_diffrn_measurement_method '\w scans'
_diffrn_radiation_monochromator graphite
_diffrn_radiation_source 'fine-focus sealed tube'
_diffrn_radiation_type MoK\a
_diffrn_radiation_wavelength 0.71073
_diffrn_reflns_av_R_equivalents 0.1056
_diffrn_reflns_av_sigmaI/netI 0.0689
_diffrn_reflns_limit_h_max 16
_diffrn_reflns_limit_h_min -16
_diffrn_reflns_limit_k_max 18
_diffrn_reflns_limit_k_min -18
_diffrn_reflns_limit_l_max 21
_diffrn_reflns_limit_l_min -21
_diffrn_reflns_number 54928
_diffrn_reflns_theta_full 25.03
_diffrn_reflns_theta_max 25.03
_diffrn_reflns_theta_min 2.56
_exptl_absorpt_coefficient_mu 1.543
_exptl_absorpt_correction_T_max 0.8610
_exptl_absorpt_correction_T_min 0.7478
_exptl_absorpt_correction_type integration
_exptl_absorpt_process_details 'HKL scalepack (Otwinowski and Minor 1997)'
_exptl_crystal_colour orange
_exptl_crystal_density_diffrn 1.257
_exptl_crystal_density_method 'not measured'
_exptl_crystal_description plate
_exptl_crystal_F_000 1588
_exptl_crystal_size_max 0.20
_exptl_crystal_size_mid 0.16
_exptl_crystal_size_min 0.10
_platon_squeeze_details
; Electron density in two regions were attributed to a disordered
  hexane molecule for which no suitable model could be found. 
  These regions of electron density were removed from the reflections 
  data using the program SQUEEZE (PLATON), leaving a total void of 
  509.4 angstroms cubed
;
_refine_diff_density_max 0.595
_refine_diff_density_min -0.577
_refine_diff_density_rms 0.132
_refine_ls_extinction_method none
_refine_ls_goodness_of_fit_ref 1.060
_refine_ls_hydrogen_treatment constr
_refine_ls_matrix_type full
_refine_ls_number_parameters 414
_refine_ls_number_reflns 7149
_refine_ls_number_restraints 0
_refine_ls_restrained_S_all 1.060
_refine_ls_R_factor_all 0.0759
_refine_ls_R_factor_gt 0.0565
_refine_ls_shift/su_max 0.002
_refine_ls_shift/su_mean 0.000
_refine_ls_structure_factor_coef Fsqd
_refine_ls_weighting_details 'calc w=1/[\s^2^(Fo^2^)+(0.0263P)^2^+24.7726P] where P=(Fo^2^+2Fc^2^)/3'
_refine_ls_weighting_scheme calc
_refine_ls_wR_factor_gt 0.1094
_refine_ls_wR_factor_ref 0.1184
_reflns_number_gt 5719
_reflns_number_total 7149
_reflns_threshold_expression >2sigma(I)
_cod_data_source_file ic9023184_si_001_9.cif
_cod_data_source_block Compound10d
_cod_depositor_comments
;
The following automatic conversions were performed:

'_symmetry_cell_setting' value 'Monoclinic' changed to 'monoclinic'
according to the built-in table from CIF Core dictionary named
'cif_core.dic' version 2.4.1 from 2010-06-29.

Automatic conversion script
Id: cif_fix_values 1646 2011-03-28 12:23:43Z adriana 
;
_cod_original_cell_volume 4059.6(14)
_cod_database_code 4315072

loop_
_symmetry_equiv_pos_as_xyz
'x, y, z'
'-x+1/2, y+1/2, -z+1/2'
'-x, -y, -z'
'x-1/2, -y-1/2, z-1/2'

loop_
_atom_site_label
_atom_site_type_symbol
_atom_site_fract_x
_atom_site_fract_y
_atom_site_fract_z
_atom_site_U_iso_or_equiv
_atom_site_adp_type
_atom_site_occupancy
_atom_site_symmetry_multiplicity
_atom_site_calc_flag
_atom_site_refinement_flags
_atom_site_disorder_assembly
_atom_site_disorder_group
N1 N -0.0928(3) 1.2654(3) 0.4086(3) 0.0217(11) Uani 1 1 d . . .
B1 B 0.0058(5) 1.2509(4) 0.3910(4) 0.0197(14) Uani 1 1 d . . .
N2 N 0.0751(3) 1.3059(3) 0.4319(3) 0.0199(11) Uani 1 1 d . . .
Sm1 Sm -0.04521(2) 1.369788(19) 0.486505(17) 0.02040(11) Uani 1 1 d . . .
Cl1 Cl -0.07329(12) 1.52349(9) 0.42104(9) 0.0297(4) Uani 1 1 d . . .
C1 C 0.0374(5) 1.1834(4) 0.3345(3) 0.0258(14) Uani 1 1 d . . .
C2 C -0.0180(5) 1.1642(4) 0.2709(3) 0.0294(15) Uani 1 1 d . . .
H2A H -0.0780 1.1924 0.2609 0.035 Uiso 1 1 calc R . .
C3 C 0.0113(6) 1.1053(5) 0.2213(4) 0.0421(19) Uani 1 1 d . . .
H3A H -0.0274 1.0944 0.1777 0.051 Uiso 1 1 calc R . .
C4 C 0.0976(6) 1.0628(5) 0.2364(4) 0.053(2) Uani 1 1 d . . .
H4A H 0.1181 1.0218 0.2035 0.063 Uiso 1 1 calc R . .
C5 C 0.1539(6) 1.0802(5) 0.2993(4) 0.046(2) Uani 1 1 d . . .
H5A H 0.2129 1.0506 0.3100 0.056 Uiso 1 1 calc R . .
C6 C 0.1247(5) 1.1400(4) 0.3461(4) 0.0334(16) Uani 1 1 d . . .
H6A H 0.1656 1.1525 0.3883 0.040 Uiso 1 1 calc R . .
C7 C -0.1747(4) 1.2239(4) 0.3758(3) 0.0249(14) Uani 1 1 d . . .
C8 C -0.2434(5) 1.2697(4) 0.3321(4) 0.0340(16) Uani 1 1 d . . .
C9 C -0.3218(5) 1.2270(5) 0.2975(5) 0.049(2) Uani 1 1 d . . .
H9A H -0.3674 1.2572 0.2666 0.059 Uiso 1 1 calc R . .
C10 C -0.3348(6) 1.1415(5) 0.3068(5) 0.066(3) Uani 1 1 d . . .
H10A H -0.3883 1.1136 0.2823 0.079 Uiso 1 1 calc R . .
C11 C -0.2707(5) 1.0982(5) 0.3514(5) 0.055(2) Uani 1 1 d . . .
H11A H -0.2803 1.0398 0.3584 0.066 Uiso 1 1 calc R . .
C12 C -0.1909(5) 1.1374(4) 0.3871(4) 0.0333(16) Uani 1 1 d . . .
C13 C -0.2315(5) 1.3636(4) 0.3206(4) 0.0335(16) Uani 1 1 d . . .
H13A H -0.1997 1.3867 0.3667 0.040 Uiso 1 1 calc R . .
C14 C -0.3257(6) 1.4119(5) 0.3053(5) 0.056(2) Uani 1 1 d . . .
H14A H -0.3713 1.3970 0.3416 0.084 Uiso 1 1 calc R . .
H14B H -0.3541 1.3976 0.2567 0.084 Uiso 1 1 calc R . .
H14C H -0.3124 1.4722 0.3078 0.084 Uiso 1 1 calc R . .
C15 C -0.1635(5) 1.3810(5) 0.2611(4) 0.0455(19) Uani 1 1 d . . .
H15A H -0.1022 1.3512 0.2720 0.068 Uiso 1 1 calc R . .
H15B H -0.1510 1.4413 0.2586 0.068 Uiso 1 1 calc R . .
H15C H -0.1934 1.3616 0.2144 0.068 Uiso 1 1 calc R . .
C16 C -0.1254(5) 1.0836(4) 0.4389(4) 0.0357(17) Uani 1 1 d . . .
H16A H -0.0694 1.1191 0.4574 0.043 Uiso 1 1 calc R . .
C17 C -0.0845(6) 1.0067(5) 0.4029(5) 0.048(2) Uani 1 1 d . . .
H17A H -0.0476 1.0243 0.3621 0.072 Uiso 1 1 calc R . .
H17B H -0.1378 0.9700 0.3851 0.072 Uiso 1 1 calc R . .
H17C H -0.0417 0.9762 0.4384 0.072 Uiso 1 1 calc R . .
C18 C -0.1814(6) 1.0572(5) 0.5048(4) 0.0454(19) Uani 1 1 d . . .
H18A H -0.1388 1.0243 0.5385 0.068 Uiso 1 1 calc R . .
H18B H -0.2377 1.0233 0.4880 0.068 Uiso 1 1 calc R . .
H18C H -0.2033 1.1073 0.5295 0.068 Uiso 1 1 calc R . .
C19 C 0.1713(4) 1.3215(4) 0.4156(3) 0.0231(14) Uani 1 1 d . . .
C20 C 0.1947(5) 1.3503(4) 0.3469(4) 0.0317(16) Uani 1 1 d . . .
C21 C 0.2912(5) 1.3675(4) 0.3347(4) 0.0354(16) Uani 1 1 d . . .
H21A H 0.3068 1.3865 0.2882 0.042 Uiso 1 1 calc R . .
C22 C 0.3642(5) 1.3576(5) 0.3887(4) 0.0422(19) Uani 1 1 d . . .
H22A H 0.4296 1.3691 0.3795 0.051 Uiso 1 1 calc R . .
C23 C 0.3412(5) 1.3310(4) 0.4560(4) 0.0401(18) Uani 1 1 d . . .
H23A H 0.3919 1.3238 0.4930 0.048 Uiso 1 1 calc R . .
C24 C 0.2459(4) 1.3139(4) 0.4722(4) 0.0282(15) Uani 1 1 d . . .
C25 C 0.1183(5) 1.3673(4) 0.2848(4) 0.0342(16) Uani 1 1 d . . .
H25A H 0.0561 1.3422 0.2990 0.041 Uiso 1 1 calc R . .
C26 C 0.1409(6) 1.3272(5) 0.2123(4) 0.050(2) Uani 1 1 d . . .
H26A H 0.1555 1.2676 0.2199 0.075 Uiso 1 1 calc R . .
H26B H 0.1969 1.3553 0.1935 0.075 Uiso 1 1 calc R . .
H26C H 0.0846 1.3332 0.1773 0.075 Uiso 1 1 calc R . .
C27 C 0.1015(6) 1.4613(5) 0.2758(5) 0.052(2) Uani 1 1 d . . .
H27A H 0.0914 1.4863 0.3233 0.078 Uiso 1 1 calc R . .
H27B H 0.0440 1.4710 0.2427 0.078 Uiso 1 1 calc R . .
H27C H 0.1582 1.4871 0.2558 0.078 Uiso 1 1 calc R . .
C28 C 0.2253(5) 1.2826(4) 0.5467(4) 0.0326(16) Uani 1 1 d . . .
H28A H 0.1569 1.2988 0.5545 0.039 Uiso 1 1 calc R . .
C29 C 0.2298(6) 1.1881(5) 0.5510(5) 0.055(2) Uani 1 1 d . . .
H29A H 0.1852 1.1639 0.5130 0.082 Uiso 1 1 calc R . .
H29B H 0.2111 1.1697 0.5988 0.082 Uiso 1 1 calc R . .
H29C H 0.2960 1.1693 0.5441 0.082 Uiso 1 1 calc R . .
C30 C 0.2892(6) 1.3222(5) 0.6089(4) 0.051(2) Uani 1 1 d . . .
H30A H 0.2898 1.3832 0.6028 0.076 Uiso 1 1 calc R . .
H30B H 0.3555 1.3006 0.6080 0.076 Uiso 1 1 calc R . .
H30C H 0.2633 1.3081 0.6554 0.076 Uiso 1 1 calc R . .
O1 O -0.2153(3) 1.3815(3) 0.5219(3) 0.0352(11) Uani 1 1 d . . .
C31 C -0.2737(6) 1.4556(5) 0.5270(6) 0.060(2) Uani 1 1 d . . .
H31A H -0.2618 1.4949 0.4870 0.071 Uiso 1 1 calc R . .
H31B H -0.2578 1.4844 0.5739 0.071 Uiso 1 1 calc R . .
C32 C -0.3773(6) 1.4278(6) 0.5217(5) 0.064(3) Uani 1 1 d . . .
H32A H -0.4108 1.4477 0.5642 0.076 Uiso 1 1 calc R . .
H32B H -0.4119 1.4500 0.4770 0.076 Uiso 1 1 calc R . .
C33 C -0.3745(7) 1.3349(7) 0.5200(8) 0.104(5) Uani 1 1 d . . .
H33A H -0.4139 1.3116 0.5580 0.125 Uiso 1 1 calc R . .
H33B H -0.4012 1.3142 0.4721 0.125 Uiso 1 1 calc R . .
C34 C -0.2758(5) 1.3094(5) 0.5327(5) 0.053(2) Uani 1 1 d . . .
H34A H -0.2609 1.2641 0.4986 0.063 Uiso 1 1 calc R . .
H34B H -0.2641 1.2881 0.5830 0.063 Uiso 1 1 calc R . .
O2 O -0.0451(3) 1.2911(3) 0.5995(2) 0.0319(11) Uani 1 1 d . . .
C35 C -0.0115(6) 1.2073(5) 0.6148(4) 0.046(2) Uani 1 1 d . . .
H35A H 0.0587 1.2072 0.6299 0.055 Uiso 1 1 calc R . .
H35B H -0.0227 1.1711 0.5714 0.055 Uiso 1 1 calc R . .
C36 C -0.0689(6) 1.1773(5) 0.6749(4) 0.048(2) Uani 1 1 d . . .
H36A H -0.0318 1.1357 0.7054 0.057 Uiso 1 1 calc R . .
H36B H -0.1306 1.1516 0.6556 0.057 Uiso 1 1 calc R . .
C37 C -0.0874(6) 1.2555(5) 0.7176(4) 0.046(2) Uani 1 1 d . . .
H37A H -0.1555 1.2572 0.7308 0.055 Uiso 1 1 calc R . .
H37B H -0.0441 1.2575 0.7626 0.055 Uiso 1 1 calc R . .
C38 C -0.0668(7) 1.3276(5) 0.6685(4) 0.051(2) Uani 1 1 d . . .
H38A H -0.1240 1.3649 0.6621 0.061 Uiso 1 1 calc R . .
H38B H -0.0110 1.3606 0.6893 0.061 Uiso 1 1 calc R . .

loop_
_atom_site_aniso_label
_atom_site_aniso_U_11
_atom_site_aniso_U_22
_atom_site_aniso_U_33
_atom_site_aniso_U_23
_atom_site_aniso_U_13
_atom_site_aniso_U_12
N1 0.019(3) 0.018(3) 0.027(3) -0.001(2) -0.001(2) -0.001(2)
B1 0.030(4) 0.015(3) 0.014(3) 0.000(3) 0.000(3) 0.004(3)
N2 0.017(2) 0.022(3) 0.021(3) -0.003(2) -0.002(2) -0.004(2)
Sm1 0.02199(17) 0.01646(16) 0.02296(17) -0.00220(15) 0.00317(11) -0.00231(14)
Cl1 0.0358(9) 0.0203(8) 0.0318(9) 0.0005(7) -0.0065(7) -0.0044(7)
C1 0.032(4) 0.016(3) 0.031(4) -0.003(3) 0.006(3) 0.000(3)
C2 0.032(4) 0.026(3) 0.030(4) -0.004(3) 0.000(3) 0.002(3)
C3 0.057(5) 0.036(4) 0.032(4) -0.007(3) -0.007(3) 0.008(4)
C4 0.077(6) 0.039(5) 0.043(5) -0.022(4) 0.008(4) 0.021(4)
C5 0.053(5) 0.041(5) 0.045(5) -0.011(4) 0.006(4) 0.020(4)
C6 0.035(4) 0.033(4) 0.033(4) -0.010(3) 0.002(3) 0.004(3)
C7 0.021(3) 0.024(3) 0.030(4) -0.004(3) 0.000(3) -0.003(3)
C8 0.026(3) 0.037(4) 0.037(4) -0.002(3) -0.008(3) 0.001(3)
C9 0.037(4) 0.045(5) 0.061(6) 0.011(4) -0.022(4) 0.003(4)
C10 0.055(5) 0.046(5) 0.090(7) 0.014(5) -0.046(5) -0.020(4)
C11 0.045(5) 0.033(4) 0.083(7) 0.005(4) -0.021(4) -0.019(4)
C12 0.035(4) 0.026(4) 0.037(4) 0.001(3) -0.013(3) -0.006(3)
C13 0.038(4) 0.024(4) 0.036(4) 0.003(3) -0.010(3) 0.005(3)
C14 0.053(5) 0.047(5) 0.066(6) 0.007(4) -0.007(4) 0.013(4)
C15 0.040(4) 0.039(5) 0.056(5) 0.006(4) -0.001(4) -0.003(4)
C16 0.031(4) 0.026(4) 0.048(5) 0.007(3) -0.009(3) -0.006(3)
C17 0.054(5) 0.029(4) 0.060(6) 0.008(4) 0.005(4) 0.005(4)
C18 0.054(5) 0.036(4) 0.046(5) 0.004(4) 0.000(4) -0.001(4)
C19 0.020(3) 0.017(3) 0.032(4) -0.001(3) -0.003(3) 0.004(2)
C20 0.041(4) 0.022(4) 0.033(4) -0.006(3) 0.010(3) -0.001(3)
C21 0.040(4) 0.025(4) 0.043(4) -0.003(3) 0.020(3) -0.009(3)
C22 0.023(4) 0.044(5) 0.061(5) -0.010(4) 0.018(3) -0.007(3)
C23 0.029(4) 0.033(4) 0.058(5) -0.008(4) 0.003(3) 0.004(3)
C24 0.022(3) 0.020(3) 0.042(4) 0.004(3) 0.002(3) -0.003(3)
C25 0.042(4) 0.031(4) 0.030(4) 0.011(3) 0.008(3) 0.006(3)
C26 0.057(5) 0.064(6) 0.029(4) -0.002(4) 0.009(4) 0.014(4)
C27 0.045(5) 0.041(5) 0.072(6) 0.011(4) 0.010(4) 0.002(4)
C28 0.028(3) 0.035(4) 0.034(4) 0.000(3) -0.007(3) 0.000(3)
C29 0.063(6) 0.044(5) 0.058(6) 0.002(4) 0.000(4) -0.011(4)
C30 0.054(5) 0.050(5) 0.045(5) -0.001(4) -0.015(4) -0.007(4)
O1 0.029(2) 0.031(3) 0.048(3) 0.002(2) 0.013(2) 0.002(2)
C31 0.046(5) 0.044(5) 0.091(7) -0.002(5) 0.027(5) 0.015(4)
C32 0.031(4) 0.085(7) 0.076(7) -0.011(5) 0.009(4) 0.021(4)
C33 0.033(5) 0.075(8) 0.203(15) 0.018(9) 0.008(7) -0.008(5)
C34 0.038(4) 0.043(5) 0.080(6) -0.001(4) 0.026(4) -0.003(4)
O2 0.045(3) 0.027(3) 0.024(2) 0.000(2) 0.004(2) 0.001(2)
C35 0.046(4) 0.036(4) 0.056(5) 0.013(4) 0.009(4) 0.007(4)
C36 0.061(5) 0.036(5) 0.046(5) 0.017(4) 0.008(4) -0.002(4)
C37 0.049(5) 0.048(5) 0.040(5) 0.005(4) 0.004(4) -0.015(4)
C38 0.088(6) 0.037(4) 0.026(4) 0.000(3) 0.002(4) -0.018(4)

loop_
_atom_type_symbol
_atom_type_description
_atom_type_scat_dispersion_real
_atom_type_scat_dispersion_imag
_atom_type_scat_source
C C 0.0033 0.0016 'International Tables Vol C Tables 4.2.6.8 and 6.1.1.4'
H H 0.0000 0.0000 'International Tables Vol C Tables 4.2.6.8 and 6.1.1.4'
B B 0.0013 0.0007 'International Tables Vol C Tables 4.2.6.8 and 6.1.1.4'
N N 0.0061 0.0033 'International Tables Vol C Tables 4.2.6.8 and 6.1.1.4'
O O 0.0106 0.0060 'International Tables Vol C Tables 4.2.6.8 and 6.1.1.4'
Cl Cl 0.1484 0.1585 'International Tables Vol C Tables 4.2.6.8 and 6.1.1.4'
Sm Sm -0.1638 3.4418 'International Tables Vol C Tables 4.2.6.8 and 6.1.1.4'

loop_
_geom_angle_atom_site_label_1
_geom_angle_atom_site_label_2
_geom_angle_atom_site_label_3
_geom_angle
_geom_angle_site_symmetry_1
_geom_angle_site_symmetry_3
_geom_angle_publ_flag
C7 N1 B1 124.7(5) . . ?
C7 N1 Sm1 143.7(4) . . ?
B1 N1 Sm1 91.4(3) . . ?
N1 B1 N2 112.4(5) . . ?
N1 B1 C1 124.6(5) . . ?
N2 B1 C1 123.0(6) . . ?
N1 B1 Sm1 56.5(3) . . ?
N2 B1 Sm1 55.9(3) . . ?
C1 B1 Sm1 178.5(5) . . ?
C19 N2 B1 126.1(5) . . ?
C19 N2 Sm1 139.1(4) . . ?
B1 N2 Sm1 91.4(3) . . ?
N2 Sm1 N1 64.77(17) . . ?
N2 Sm1 O2 101.19(16) . . ?
N1 Sm1 O2 98.41(16) . . ?
N2 Sm1 O1 153.27(16) . . ?
N1 Sm1 O1 89.10(16) . . ?
O2 Sm1 O1 75.97(15) . . ?
N2 Sm1 B1 32.70(18) . . ?
N1 Sm1 B1 32.08(19) . . ?
O2 Sm1 B1 102.17(17) . . ?
O1 Sm1 B1 121.06(19) . . ?
N2 Sm1 Cl1 107.06(13) . . ?
N1 Sm1 Cl1 110.56(13) . . ?
O2 Sm1 Cl1 145.93(11) . . ?
O1 Sm1 Cl1 86.66(11) . . ?
B1 Sm1 Cl1 111.90(14) . . ?
N2 Sm1 Cl1 97.31(12) . 3_586 ?
N1 Sm1 Cl1 161.57(12) . 3_586 ?
O2 Sm1 Cl1 80.21(11) . 3_586 ?
O1 Sm1 Cl1 108.17(11) . 3_586 ?
B1 Sm1 Cl1 129.93(15) . 3_586 ?
Cl1 Sm1 Cl1 77.70(5) . 3_586 ?
Sm1 Cl1 Sm1 102.30(5) . 3_586 ?
C2 C1 C6 116.1(6) . . ?
C2 C1 B1 123.0(6) . . ?
C6 C1 B1 120.9(6) . . ?
C1 C2 C3 122.4(6) . . ?
C4 C3 C2 118.9(7) . . ?
C5 C4 C3 120.0(7) . . ?
C6 C5 C4 119.8(7) . . ?
C5 C6 C1 122.7(7) . . ?
C8 C7 N1 119.4(6) . . ?
C8 C7 C12 118.8(6) . . ?
N1 C7 C12 121.7(5) . . ?
C9 C8 C7 118.7(6) . . ?
C9 C8 C13 120.3(6) . . ?
C7 C8 C13 121.0(6) . . ?
C10 C9 C8 121.8(7) . . ?
C11 C10 C9 119.4(7) . . ?
C10 C11 C12 121.3(7) . . ?
C11 C12 C7 119.8(6) . . ?
C11 C12 C16 117.1(6) . . ?
C7 C12 C16 123.0(6) . . ?
C15 C13 C14 109.8(6) . . ?
C15 C13 C8 111.0(6) . . ?
C14 C13 C8 115.1(6) . . ?
C17 C16 C12 113.6(6) . . ?
C17 C16 C18 110.2(6) . . ?
C12 C16 C18 109.6(6) . . ?
N2 C19 C20 122.1(5) . . ?
N2 C19 C24 118.4(6) . . ?
C20 C19 C24 119.3(6) . . ?
C21 C20 C19 119.5(6) . . ?
C21 C20 C25 117.6(6) . . ?
C19 C20 C25 122.8(6) . . ?
C22 C21 C20 121.5(7) . . ?
C23 C22 C21 119.1(6) . . ?
C22 C23 C24 122.5(7) . . ?
C23 C24 C19 118.1(6) . . ?
C23 C24 C28 120.1(6) . . ?
C19 C24 C28 121.7(6) . . ?
C27 C25 C20 110.3(6) . . ?
C27 C25 C26 110.8(6) . . ?
C20 C25 C26 114.0(6) . . ?
C24 C28 C29 111.6(6) . . ?
C24 C28 C30 114.1(6) . . ?
C29 C28 C30 110.7(6) . . ?
C31 O1 C34 108.2(5) . . ?
C31 O1 Sm1 128.6(4) . . ?
C34 O1 Sm1 122.9(4) . . ?
O1 C31 C32 106.9(7) . . ?
C33 C32 C31 105.7(7) . . ?
C34 C33 C32 108.0(8) . . ?
C33 C34 O1 107.8(7) . . ?
C35 O2 C38 106.5(5) . . ?
C35 O2 Sm1 129.0(4) . . ?
C38 O2 Sm1 123.8(4) . . ?
O2 C35 C36 105.3(6) . . ?
C35 C36 C37 104.1(6) . . ?
C38 C37 C36 105.8(6) . . ?
O2 C38 C37 106.3(6) . . ?

loop_
_geom_bond_atom_site_label_1
_geom_bond_atom_site_label_2
_geom_bond_distance
_geom_bond_site_symmetry_2
_geom_bond_publ_flag
N1 C7 1.410(7) . ?
N1 B1 1.443(8) . ?
N1 Sm1 2.266(5) . ?
B1 N2 1.468(8) . ?
B1 C1 1.581(9) . ?
B1 Sm1 2.717(7) . ?
N2 C19 1.406(7) . ?
N2 Sm1 2.250(5) . ?
Sm1 O2 2.433(4) . ?
Sm1 O1 2.492(4) . ?
Sm1 Cl1 2.7490(16) . ?
Sm1 Cl1 2.8456(17) 3_586 ?
Cl1 Sm1 2.8456(17) 3_586 ?
C1 C2 1.390(9) . ?
C1 C6 1.394(9) . ?
C2 C3 1.393(9) . ?
C3 C4 1.384(10) . ?
C4 C5 1.378(11) . ?
C5 C6 1.368(9) . ?
C7 C8 1.407(9) . ?
C7 C12 1.415(9) . ?
C8 C9 1.396(9) . ?
C8 C13 1.524(9) . ?
C9 C10 1.388(11) . ?
C10 C11 1.355(11) . ?
C11 C12 1.393(9) . ?
C12 C16 1.533(9) . ?
C13 C15 1.520(10) . ?
C13 C14 1.523(9) . ?
C16 C17 1.523(10) . ?
C16 C18 1.545(10) . ?
C19 C20 1.408(9) . ?
C19 C24 1.420(9) . ?
C20 C21 1.395(9) . ?
C20 C25 1.527(9) . ?
C21 C22 1.376(10) . ?
C22 C23 1.371(10) . ?
C23 C24 1.399(9) . ?
C24 C28 1.509(9) . ?
C25 C27 1.526(10) . ?
C25 C26 1.533(9) . ?
C28 C29 1.511(10) . ?
C28 C30 1.533(9) . ?
O1 C31 1.439(8) . ?
O1 C34 1.445(9) . ?
C31 C32 1.496(11) . ?
C32 C33 1.483(13) . ?
C33 C34 1.426(12) . ?
O2 C35 1.436(8) . ?
O2 C38 1.452(8) . ?
C35 C36 1.487(10) . ?
C36 C37 1.506(11) . ?
C37 C38 1.504(10) . ?

loop_
_platon_squeeze_void_nr
_platon_squeeze_void_average_x
_platon_squeeze_void_average_y
_platon_squeeze_void_average_z
_platon_squeeze_void_volume
_platon_squeeze_void_count_electrons
1 0.000 0.000 0.500 254.7 55.2
2 0.500 0.500 1.000 254.7 55.2
